data_4124351
loop_
_publ_author_name
'Hinz, Alexander'
'Schulz, Axel'
'Villinger, Alexander'

_publ_section_title
;
 Tunable Cyclopentane-1,3-diyls Generated by Insertion of Isonitriles into
 Diphosphadiazanediyls.
;
_journal_issue 31
_journal_name_full 'Journal of the American Chemical Society'
_journal_page_first 9953
_journal_page_last 9962
_journal_paper_doi 10.1021/jacs.5b05596
_journal_volume 137
_journal_year 2015
_chemical_formula_moiety 'C19 H18 N2'
_chemical_formula_sum 'C19 H18 N2'
_chemical_formula_weight 274.35
_chemical_name_systematic
;
 ?
;
_space_group_crystal_system tetragonal
_space_group_IT_number 113
_space_group_name_Hall 'P -4 2ab'
_space_group_name_H-M_alt 'P -4 21 m'
_symmetry_space_group_name_Hall 'P -4 2ab'
_symmetry_space_group_name_H-M 'P -4 21 m'
_atom_sites_solution_hydrogens geom
_audit_creation_method SHELXL-2013
_cell_angle_alpha 90
_cell_angle_beta 90
_cell_angle_gamma 90
_cell_formula_units_Z 2
_cell_length_a 13.3318(7)
_cell_length_b 13.3318(7)
_cell_length_c 4.3442(3)
_cell_measurement_reflns_used 1663
_cell_measurement_temperature 173(2)
_cell_measurement_theta_max 26.77
_cell_measurement_theta_min 3.06
_cell_volume 772.12(8)
_computing_cell_refinement 'Bruker Apex V7.51A'
_computing_data_collection 'Bruker Apex V7.51A'
_computing_data_reduction 'Bruker SAINT'
_computing_molecular_graphics 'ORTEP-3v2.01 (Farrugia, 1997)'
_computing_publication_material SHELXL-2013
_computing_structure_refinement 'SHELXL-2013 (Sheldrick, 2013)'
_computing_structure_solution 'SHELXS-2013 (Sheldrick, 2013)'
_diffrn_ambient_temperature 173(2)
_diffrn_measured_fraction_theta_full 0.998
_diffrn_measured_fraction_theta_max 0.997
_diffrn_measurement_device_type 'Bruker Apex Kappa II-CCD-diffractometer'
_diffrn_measurement_method 'phi and omega scans'
_diffrn_radiation_monochromator graphite
_diffrn_radiation_source 'sealed tube'
_diffrn_radiation_type MoK\a
_diffrn_radiation_wavelength 0.71073
_diffrn_reflns_av_R_equivalents 0.0299
_diffrn_reflns_av_unetI/netI 0.0274
_diffrn_reflns_laue_measured_fraction_full 0.998
_diffrn_reflns_laue_measured_fraction_max 0.997
_diffrn_reflns_limit_h_max 16
_diffrn_reflns_limit_h_min -18
_diffrn_reflns_limit_k_max 18
_diffrn_reflns_limit_k_min -17
_diffrn_reflns_limit_l_max 6
_diffrn_reflns_limit_l_min -6
_diffrn_reflns_number 6875
_diffrn_reflns_point_group_measured_fraction_full 0.999
_diffrn_reflns_point_group_measured_fraction_max 0.998
_diffrn_reflns_theta_full 25.242
_diffrn_reflns_theta_max 29.991
_diffrn_reflns_theta_min 3.056
_exptl_absorpt_coefficient_mu 0.070
_exptl_absorpt_correction_T_max 0.7461
_exptl_absorpt_correction_T_min 0.6927
_exptl_absorpt_correction_type multi-scan
_exptl_absorpt_process_details '(SADABS; Sheldrick, 2004)'
_exptl_crystal_colour colourless
_exptl_crystal_density_diffrn 1.180
_exptl_crystal_description rod
_exptl_crystal_F_000 292
_exptl_crystal_size_max 0.410
_exptl_crystal_size_mid 0.080
_exptl_crystal_size_min 0.060
_refine_diff_density_max 0.129
_refine_diff_density_min -0.139
_refine_diff_density_rms 0.029
_refine_ls_abs_structure_details
;
 Flack x determined using 329 quotients [(I+)-(I-)]/[(I+)+(I-)]
 (Parsons and Flack (2004), Acta Cryst. A60, s61).
;
_refine_ls_abs_structure_Flack -0.5(10)
_refine_ls_extinction_method none
_refine_ls_goodness_of_fit_ref 1.048
_refine_ls_hydrogen_treatment constr
_refine_ls_matrix_type full
_refine_ls_number_parameters 57
_refine_ls_number_reflns 1190
_refine_ls_number_restraints 0
_refine_ls_restrained_S_all 1.048
_refine_ls_R_factor_all 0.0568
_refine_ls_R_factor_gt 0.0385
_refine_ls_shift/su_max 0.000
_refine_ls_shift/su_mean 0.000
_refine_ls_structure_factor_coef Fsqd
_refine_ls_weighting_details 'w=1/[\s^2^(Fo^2^)+(0.0404P)^2^+0.0749P] where P=(Fo^2^+2Fc^2^)/3'
_refine_ls_weighting_scheme calc
_refine_ls_wR_factor_gt 0.0847
_refine_ls_wR_factor_ref 0.0956
_reflns_Friedel_coverage 0.681
_reflns_friedel_fraction_full 1.000
_reflns_friedel_fraction_max 1.000
_reflns_number_gt 926
_reflns_number_total 1190
_reflns_threshold_expression 'I > 2\s(I)'
_cod_data_source_file ja5b05596_si_001.cif
_cod_data_source_block ah202a
_cod_original_cell_volume 772.12(10)
_cod_database_code 4124351
_shelx_space_group_comment
;
The symmetry employed for this shelxl refinement is uniquely defined
by the following loop, which should always be used as a source of
symmetry information in preference to the above space-group names.
They are only intended as comments.
;
_shelx_estimated_absorpt_t_min 0.972
_shelx_estimated_absorpt_t_max 0.996
_shelxl_version_number 2013-4

loop_
_space_group_symop_operation_xyz
'x, y, z'
'y, -x, -z'
'-y, x, -z'
'x+1/2, -y+1/2, -z'
'-x+1/2, y+1/2, -z'
'-x, -y, z'
'-y+1/2, -x+1/2, z'
'y+1/2, x+1/2, z'

loop_
_atom_site_label
_atom_site_type_symbol
_atom_site_fract_x
_atom_site_fract_y
_atom_site_fract_z
_atom_site_U_iso_or_equiv
_atom_site_adp_type
_atom_site_occupancy
_atom_site_site_symmetry_order
_atom_site_calc_flag
_atom_site_refinement_flags_posn
_atom_site_refinement_flags_adp
_atom_site_refinement_flags_occupancy
N1 N 0.25684(11) 0.75684(11) 0.0540(4) 0.0394(5) Uani 1 2 d S T P
C1 C 0.31685(12) 0.81685(12) 0.2464(5) 0.0332(5) Uani 1 2 d S T P
C2 C 0.28029(11) 0.91014(12) 0.3364(4) 0.0351(4) Uani 1 1 d . . .
C3 C 0.34073(12) 0.96735(13) 0.5281(4) 0.0363(4) Uani 1 1 d . . .
H3 H 0.3177 1.0313 0.5940 0.044 Uiso 1 1 calc R U .
C4 C 0.43386(11) 0.93386(11) 0.6261(5) 0.0355(5) Uani 1 2 d S T P
C7 C 0.20747(15) 0.70747(15) -0.1043(7) 0.0549(8) Uani 1 2 d S T P
C6 C 0.5000 1.0000 0.8253(7) 0.0416(8) Uani 1 4 d S T P
H6A H 0.5425 0.9575 0.9591 0.050 Uiso 0.5 2 calc R U P
H6B H 0.4575 1.0425 0.9591 0.050 Uiso 0.5 2 calc R U P
C8 C 0.17947(13) 0.94722(15) 0.2280(4) 0.0482(5) Uani 1 1 d . . .
H8A H 0.1772 0.9459 0.0026 0.072 Uiso 1 1 calc R U .
H8B H 0.1690 1.0160 0.3005 0.072 Uiso 1 1 calc R U .
H8C H 0.1266 0.9038 0.3105 0.072 Uiso 1 1 calc R U .

loop_
_atom_site_aniso_label
_atom_site_aniso_U_11
_atom_site_aniso_U_22
_atom_site_aniso_U_33
_atom_site_aniso_U_23
_atom_site_aniso_U_13
_atom_site_aniso_U_12
N1 0.0411(8) 0.0411(8) 0.0360(10) 0.0012(6) 0.0012(6) -0.0075(9)
C1 0.0364(8) 0.0364(8) 0.0268(9) 0.0031(6) 0.0031(6) -0.0097(10)
C2 0.0348(9) 0.0404(9) 0.0301(7) 0.0042(7) 0.0052(6) -0.0044(7)
C3 0.0409(9) 0.0370(9) 0.0310(7) -0.0009(6) 0.0090(7) -0.0057(7)
C4 0.0413(8) 0.0413(8) 0.0238(10) 0.0050(6) 0.0050(6) -0.0111(10)
C7 0.0540(11) 0.0540(11) 0.0565(16) -0.0044(10) -0.0044(10) -0.0109(14)
C6 0.0496(13) 0.0496(13) 0.0254(15) 0.000 0.000 -0.0129(17)
C8 0.0392(10) 0.0539(12) 0.0515(10) -0.0003(9) 0.0016(8) 0.0011(9)

loop_
_atom_type_symbol
_atom_type_description
_atom_type_scat_dispersion_real
_atom_type_scat_dispersion_imag
_atom_type_scat_source
C C 0.0033 0.0016 'International Tables Vol C Tables 4.2.6.8 and 6.1.1.4'
H H 0.0000 0.0000 'International Tables Vol C Tables 4.2.6.8 and 6.1.1.4'
N N 0.0061 0.0033 'International Tables Vol C Tables 4.2.6.8 and 6.1.1.4'

loop_
_geom_angle_atom_site_label_1
_geom_angle_atom_site_label_2
_geom_angle_atom_site_label_3
_geom_angle
_geom_angle_site_symmetry_1
_geom_angle_site_symmetry_3
C7 N1 C1 180.0(3) . .
C2 C1 C2 123.2(2) . 8_455
C2 C1 N1 118.42(11) . .
C2 C1 N1 118.42(11) 8_455 .
C3 C2 C1 117.17(15) . .
C3 C2 C8 121.67(15) . .
C1 C2 C8 121.16(16) . .
C4 C3 C2 121.83(17) . .
C4 C3 H3 119.1 . .
C2 C3 H3 119.1 . .
C3 C4 C3 118.8(2) 8_455 .
C3 C4 C6 120.55(11) 8_455 .
C3 C4 C6 120.55(11) . .
C4 C6 C4 110.5(2) . 6_675
C4 C6 H6A 109.6 . .
C4 C6 H6A 109.6 6_675 .
C4 C6 H6B 109.6 . .
C4 C6 H6B 109.6 6_675 .
H6A C6 H6B 108.1 . .
C2 C8 H8A 109.5 . .
C2 C8 H8B 109.5 . .
H8A C8 H8B 109.5 . .
C2 C8 H8C 109.5 . .
H8A C8 H8C 109.5 . .
H8B C8 H8C 109.5 . .

loop_
_geom_bond_atom_site_label_1
_geom_bond_atom_site_label_2
_geom_bond_distance
_geom_bond_site_symmetry_2
N1 C7 1.158(3) .
N1 C1 1.407(3) .
C1 C2 1.3918(19) .
C1 C2 1.3918(19) 8_455
C2 C3 1.387(2) .
C2 C8 1.508(2) .
C3 C4 1.387(2) .
C3 H3 0.9500 .
C4 C3 1.386(2) 8_455
C4 C6 1.518(3) .
C6 C4 1.518(3) 6_675
C6 H6A 0.9900 .
C6 H6B 0.9900 .
C8 H8A 0.9800 .
C8 H8B 0.9800 .
C8 H8C 0.9800 .

loop_
_geom_torsion_atom_site_label_1
_geom_torsion_atom_site_label_2
_geom_torsion_atom_site_label_3
_geom_torsion_atom_site_label_4
_geom_torsion
_geom_torsion_site_symmetry_1
_geom_torsion_site_symmetry_4
C2 C1 C2 C3 -0.8(3) 8_455 .
N1 C1 C2 C3 179.49(16) . .
C2 C1 C2 C8 178.88(13) 8_455 .
N1 C1 C2 C8 -0.8(3) . .
C1 C2 C3 C4 0.2(2) . .
C8 C2 C3 C4 -179.44(18) . .
C2 C3 C4 C3 0.3(3) . 8_455
C2 C3 C4 C6 177.52(17) . .
C3 C4 C6 C4 88.60(18) 8_455 6_675
C3 C4 C6 C4 -88.60(18) . 6_675
